data_4108568
loop_
_publ_author_name
'Eric P. Gillis'
'Martin D. Burke'

_publ_section_title
;
 Multistep Synthesis of Complex Boronic Acids from Simple MIDA Boronates
;
_journal_name_full 'Journal of the American Chemical Society'
_journal_page_first 14084
_journal_page_last 14085
_journal_paper_doi 10.1021/ja8063759
_journal_volume 130
_journal_year 2008
_chemical_absolute_configuration unk
_chemical_formula_moiety 'C12 H18 B N O3'
_chemical_formula_sum 'C12 H18 B N O3'
_chemical_formula_weight 235.08
_chemical_name_systematic
; 
? 
;
_space_group_IT_number 18
_symmetry_cell_setting orthorhombic
_symmetry_space_group_name_Hall 'P 2 2ab'
_symmetry_space_group_name_H-M 'P 21 21 2'
_atom_sites_solution_hydrogens geom
_atom_sites_solution_primary direct
_atom_sites_solution_secondary difmap
_audit_creation_method SHELXL-97
_audit_update_record
; 
2007-10-31   text and data added, srw 
;
_cell_angle_alpha 90.00
_cell_angle_beta 90.00
_cell_angle_gamma 90.00
_cell_formula_units_Z 4
_cell_length_a 11.219(10)
_cell_length_b 16.968(15)
_cell_length_c 6.392(6)
_cell_measurement_reflns_used 786
_cell_measurement_temperature 193(2)
_cell_measurement_theta_max 20.28
_cell_measurement_theta_min 2.40
_cell_volume 1216.8(19)
_computing_cell_refinement 'SAINT V7.23A (Bruker, 2005)'
_computing_data_collection 'SMART V5.625 (Bruker, 2001)'
_computing_data_reduction
; 
SAINT V7.23A, XPREP V2005/2, SADABS 2007/4 (Bruker, 2005 & 2007) 
;
_computing_molecular_graphics 'SHELXTL V6.12 (Bruker, 2005)'
_computing_publication_material 'XCIF V6.12 (Bruker, 2005)'
_computing_structure_refinement 'SHELXTL V6.12 (Bruker, 2005)'
_computing_structure_solution 'SHELXTL V6.12 (Bruker, 2005)'
_diffrn_ambient_temperature 193(2)
_diffrn_measured_fraction_theta_full 1.000
_diffrn_measured_fraction_theta_max 1.000
_diffrn_measurement_device 'Siemens Platform/CCD'
_diffrn_measurement_method 'profile data from \w scans'
_diffrn_radiation_monochromator graphite
_diffrn_radiation_source 'normal-focus sealed tube'
_diffrn_radiation_type MoK\a
_diffrn_radiation_wavelength 0.71073
_diffrn_radiation_wavelength_id g38was
_diffrn_reflns_av_R_equivalents 0.0629
_diffrn_reflns_av_sigmaI/netI 0.0379
_diffrn_reflns_limit_h_max 13
_diffrn_reflns_limit_h_min -13
_diffrn_reflns_limit_k_max 20
_diffrn_reflns_limit_k_min -20
_diffrn_reflns_limit_l_max 7
_diffrn_reflns_limit_l_min -7
_diffrn_reflns_number 12150
_diffrn_reflns_theta_full 25.32
_diffrn_reflns_theta_max 25.32
_diffrn_reflns_theta_min 2.18
_diffrn_standards_decay_% 3.0
_diffrn_standards_interval_time 407
_diffrn_standards_number 76
_exptl_absorpt_coefficient_mu 0.090
_exptl_absorpt_correction_T_max 0.9801
_exptl_absorpt_correction_T_min 0.8497
_exptl_absorpt_correction_type integration
_exptl_absorpt_process_details 'SHELXTL/XPREP V2005/2 (Bruker, 2005)'
_exptl_crystal_colour colorless
_exptl_crystal_density_diffrn 1.283
_exptl_crystal_description columnar
_exptl_crystal_F_000 504
_exptl_crystal_id g38was
_exptl_crystal_preparation
; 
The data crystal was mounted using oil (Parantone-N, Exxon) to a 
0.3 mm cryo-loop (Hampton Research) with the (1 1 0) scattering 
planes roughly normal to the spindle axis. 
;
_exptl_crystal_size_max 0.44
_exptl_crystal_size_mid 0.09
_exptl_crystal_size_min 0.09
_refine_diff_density_max 0.152
_refine_diff_density_min -0.155
_refine_diff_density_rms 0.035
_refine_ls_abs_structure_details 'Flack (1983),  910 Friedels'
_refine_ls_abs_structure_Flack 10(10)
_refine_ls_extinction_method none
_refine_ls_goodness_of_fit_ref 0.993
_refine_ls_hydrogen_treatment noref
_refine_ls_matrix_type full
_refine_ls_number_parameters 155
_refine_ls_number_reflns 1316
_refine_ls_number_restraints 0
_refine_ls_restrained_S_all 0.993
_refine_ls_R_factor_all 0.0602
_refine_ls_R_factor_gt 0.0370
_refine_ls_shift/su_max 0.004
_refine_ls_shift/su_mean 0.001
_refine_ls_structure_factor_coef Fsqd
_refine_ls_weighting_details 'calc w=1/[\s^2^(Fo^2^)+(0.0569P)^2^+0.0000P] where P=(Fo^2^+2Fc^2^)/3'
_refine_ls_weighting_scheme calc
_refine_ls_wR_factor_gt 0.0853
_refine_ls_wR_factor_ref 0.0910
_reflns_number_gt 930
_reflns_number_total 1316
_reflns_threshold_expression >2sigma(I)
_cod_data_source_file ja8063759_si_004.cif
_cod_data_source_block g38wasx
_cod_original_sg_symbol_Hall 'P 2 2ab '
_cod_original_sg_symbol_H-M 'P 21 21 2 '
_cod_database_code 4108568

loop_
_symmetry_equiv_pos_as_xyz
'x, y, z'
'-x, -y, z'
'-x+1/2, y+1/2, -z'
'x+1/2, -y+1/2, -z'

loop_
_atom_site_label
_atom_site_type_symbol
_atom_site_fract_x
_atom_site_fract_y
_atom_site_fract_z
_atom_site_U_iso_or_equiv
_atom_site_adp_type
_atom_site_occupancy
_atom_site_symmetry_multiplicity
_atom_site_calc_flag
_atom_site_refinement_flags
C1 C 0.0337(2) 0.28140(17) 0.5806(4) 0.0456(8) Uani 1 1 d .
H1A H 0.0123 0.3330 0.5190 0.055 Uiso 1 1 calc R
H1B H 0.0598 0.2897 0.7269 0.055 Uiso 1 1 calc R
C2 C -0.0707(2) 0.22549(15) 0.5720(4) 0.0368(6) Uani 1 1 d .
H2A H -0.0665 0.1870 0.6881 0.044 Uiso 1 1 calc R
H2B H -0.1467 0.2549 0.5831 0.044 Uiso 1 1 calc R
C3 C -0.1447(2) 0.2186(2) 0.2074(4) 0.0510(8) Uani 1 1 d .
H3A H -0.2211 0.2343 0.2727 0.061 Uiso 1 1 calc R
H3B H -0.1612 0.1803 0.0940 0.061 Uiso 1 1 calc R
C4 C -0.0795(2) 0.28941(17) 0.1242(5) 0.0480(8) Uani 1 1 d .
H4A H -0.1100 0.3044 -0.0156 0.058 Uiso 1 1 calc R
H4B H -0.0882 0.3349 0.2200 0.058 Uiso 1 1 calc R
C5 C -0.0841(3) 0.09811(16) 0.3963(6) 0.0616(9) Uani 1 1 d .
H5A H -0.1621 0.0902 0.4622 0.092 Uiso 1 1 calc R
H5B H -0.0217 0.0763 0.4867 0.092 Uiso 1 1 calc R
H5C H -0.0825 0.0713 0.2606 0.092 Uiso 1 1 calc R
C6 C 0.1517(2) 0.13778(14) 0.1914(4) 0.0328(6) Uani 1 1 d .
C7 C 0.2362(2) 0.09945(15) 0.3145(5) 0.0397(7) Uani 1 1 d .
H7 H 0.2486 0.1168 0.4541 0.048 Uiso 1 1 calc R
C8 C 0.3032(2) 0.03640(15) 0.2390(5) 0.0461(8) Uani 1 1 d .
H8A H 0.3615 0.0127 0.3264 0.055 Uiso 1 1 calc R
C9 C 0.2858(2) 0.00791(15) 0.0385(5) 0.0429(8) Uani 1 1 d .
C10 C 0.2032(3) 0.04520(15) -0.0857(5) 0.0456(8) Uani 1 1 d .
H10 H 0.1903 0.0271 -0.2245 0.055 Uiso 1 1 calc R
C11 C 0.1383(2) 0.10882(15) -0.0109(4) 0.0418(7) Uani 1 1 d .
H11 H 0.0825 0.1336 -0.1013 0.050 Uiso 1 1 calc R
C12 C 0.3573(3) -0.06143(17) -0.0408(7) 0.0731(12) Uani 1 1 d .
H12A H 0.4319 -0.0421 -0.1057 0.088 Uiso 1 1 calc R
H12B H 0.3792 -0.0957 0.0785 0.088 Uiso 1 1 calc R
B1 B 0.0739(3) 0.20913(17) 0.2773(5) 0.0359(8) Uani 1 1 d .
N1 N -0.06286(17) 0.18412(12) 0.3651(3) 0.0347(5) Uani 1 1 d .
O1 O 0.12487(15) 0.24440(12) 0.4621(3) 0.0545(6) Uani 1 1 d .
O2 O 0.04125(15) 0.26509(10) 0.1119(3) 0.0453(5) Uani 1 1 d .
O3 O 0.2947(2) -0.10452(13) -0.1844(4) 0.0825(8) Uani 1 1 d .
H3C H 0.3256 -0.1494 -0.1964 0.124 Uiso 1 1 calc R

loop_
_atom_site_aniso_label
_atom_site_aniso_U_11
_atom_site_aniso_U_22
_atom_site_aniso_U_33
_atom_site_aniso_U_23
_atom_site_aniso_U_13
_atom_site_aniso_U_12
C1 0.0360(16) 0.0561(18) 0.0447(17) -0.0191(15) 0.0028(13) -0.0002(14)
C2 0.0359(14) 0.0471(15) 0.0275(14) -0.0034(13) 0.0012(12) 0.0034(13)
C3 0.0264(15) 0.089(2) 0.0376(16) -0.0055(17) -0.0053(13) -0.0026(15)
C4 0.0406(16) 0.0618(18) 0.0416(16) 0.0004(15) 0.0021(15) 0.0170(15)
C5 0.0566(19) 0.0401(16) 0.088(3) -0.0114(17) 0.0228(19) -0.0172(15)
C6 0.0276(13) 0.0348(13) 0.0361(15) 0.0026(12) 0.0013(13) -0.0007(12)
C7 0.0342(15) 0.0412(15) 0.0437(16) 0.0066(15) -0.0055(14) -0.0090(13)
C8 0.0327(15) 0.0360(15) 0.070(2) 0.0158(16) -0.0090(15) 0.0008(13)
C9 0.0321(15) 0.0308(14) 0.066(2) -0.0007(16) 0.0108(16) -0.0008(13)
C10 0.0524(18) 0.0409(16) 0.0436(18) -0.0024(14) 0.0051(15) 0.0039(15)
C11 0.0440(16) 0.0423(15) 0.0391(16) -0.0018(15) -0.0042(14) 0.0140(14)
C12 0.0377(18) 0.0402(17) 0.141(4) -0.016(2) 0.006(2) -0.0004(15)
B1 0.0296(16) 0.0360(17) 0.0420(18) -0.0080(15) 0.0004(15) -0.0038(14)
N1 0.0302(11) 0.0380(11) 0.0359(12) -0.0054(11) 0.0006(11) -0.0038(10)
O1 0.0289(9) 0.0733(13) 0.0612(14) -0.0350(12) 0.0028(10) -0.0044(10)
O2 0.0391(11) 0.0345(10) 0.0623(13) 0.0046(10) 0.0116(10) 0.0044(9)
O3 0.0872(17) 0.0546(13) 0.106(2) -0.0227(16) 0.0031(17) 0.0255(14)

loop_
_atom_type_symbol
_atom_type_description
_atom_type_scat_dispersion_real
_atom_type_scat_dispersion_imag
_atom_type_scat_source
C C 0.0033 0.0000 'International Tables Vol C Tables 4.2.6.8 and 6.1.1.4'
H H 0.0000 0.0000 'International Tables Vol C Tables 4.2.6.8 and 6.1.1.4'
B B 0.0013 0.0000 'International Tables Vol C Tables 4.2.6.8 and 6.1.1.4'
N N 0.0061 0.0000 'International Tables Vol C Tables 4.2.6.8 and 6.1.1.4'
O O 0.0106 0.0000 'International Tables Vol C Tables 4.2.6.8 and 6.1.1.4'

loop_
_exptl_crystal_face_index_h
_exptl_crystal_face_index_k
_exptl_crystal_face_index_l
_exptl_crystal_face_perp_dist
0.00 0.00 1.00 0.2200
0.00 0.00 -1.00 0.2200
1.00 1.00 0.00 0.0450
-1.00 -1.00 0.00 0.0450
-1.00 1.00 0.00 0.0450
1.00 -1.00 0.00 0.0450

loop_
_geom_angle_atom_site_label_1
_geom_angle_atom_site_label_2
_geom_angle_atom_site_label_3
_geom_angle
O1 C1 C2 105.2(2)
O1 C1 H1A 110.7
C2 C1 H1A 110.7
O1 C1 H1B 110.7
C2 C1 H1B 110.7
H1A C1 H1B 108.8
N1 C2 C1 106.3(2)
N1 C2 H2A 110.5
C1 C2 H2A 110.5
N1 C2 H2B 110.5
C1 C2 H2B 110.5
H2A C2 H2B 108.7
N1 C3 C4 104.7(2)
N1 C3 H3A 110.8
C4 C3 H3A 110.8
N1 C3 H3B 110.8
C4 C3 H3B 110.8
H3A C3 H3B 108.9
O2 C4 C3 104.6(2)
O2 C4 H4A 110.8
C3 C4 H4A 110.8
O2 C4 H4B 110.8
C3 C4 H4B 110.8
H4A C4 H4B 108.9
N1 C5 H5A 109.5
N1 C5 H5B 109.5
H5A C5 H5B 109.5
N1 C5 H5C 109.5
H5A C5 H5C 109.5
H5B C5 H5C 109.5
C11 C6 C7 115.7(2)
C11 C6 B1 122.1(2)
C7 C6 B1 122.3(3)
C6 C7 C8 122.0(3)
C6 C7 H7 119.0
C8 C7 H7 119.0
C9 C8 C7 120.9(3)
C9 C8 H8A 119.6
C7 C8 H8A 119.6
C10 C9 C8 118.0(3)
C10 C9 C12 121.5(3)
C8 C9 C12 120.5(3)
C9 C10 C11 120.9(3)
C9 C10 H10 119.6
C11 C10 H10 119.6
C10 C11 C6 122.6(3)
C10 C11 H11 118.7
C6 C11 H11 118.7
O3 C12 C9 111.6(3)
O3 C12 H12A 109.3
C9 C12 H12A 109.3
O3 C12 H12B 109.3
C9 C12 H12B 109.3
H12A C12 H12B 108.0
O1 B1 O2 114.9(2)
O1 B1 C6 112.4(2)
O2 B1 C6 112.4(2)
O1 B1 N1 101.1(2)
O2 B1 N1 100.10(19)
C6 B1 N1 115.0(2)
C3 N1 C5 112.2(2)
C3 N1 C2 112.2(2)
C5 N1 C2 109.3(2)
C3 N1 B1 103.7(2)
C5 N1 B1 115.8(2)
C2 N1 B1 103.24(19)
C1 O1 B1 109.6(2)
C4 O2 B1 112.8(2)
C12 O3 H3C 109.5

loop_
_geom_bond_atom_site_label_1
_geom_bond_atom_site_label_2
_geom_bond_distance
C1 O1 1.419(3)
C1 C2 1.509(4)
C1 H1A 0.9900
C1 H1B 0.9900
C2 N1 1.500(3)
C2 H2A 0.9900
C2 H2B 0.9900
C3 N1 1.484(3)
C3 C4 1.505(4)
C3 H3A 0.9900
C3 H3B 0.9900
C4 O2 1.418(3)
C4 H4A 0.9900
C4 H4B 0.9900
C5 N1 1.492(4)
C5 H5A 0.9800
C5 H5B 0.9800
C5 H5C 0.9800
C6 C11 1.391(4)
C6 C7 1.394(4)
C6 B1 1.590(4)
C7 C8 1.394(4)
C7 H7 0.9500
C8 C9 1.384(4)
C8 H8A 0.9500
C9 C10 1.375(4)
C9 C12 1.511(4)
C10 C11 1.387(4)
C10 H10 0.9500
C11 H11 0.9500
C12 O3 1.368(4)
C12 H12A 0.9900
C12 H12B 0.9900
B1 O1 1.442(4)
B1 O2 1.468(4)
B1 N1 1.688(4)
O3 H3C 0.8400

loop_
_geom_hbond_atom_site_label_D
_geom_hbond_atom_site_label_H
_geom_hbond_atom_site_label_A
_geom_hbond_distance_DH
_geom_hbond_distance_HA
_geom_hbond_distance_DA
_geom_hbond_angle_DHA
_geom_hbond_site_symmetry_A
O3 H3C O2 0.84 2.15 2.915(3) 151.1 3_545
O3 H3C O1 0.84 2.54 3.246(4) 142.6 3_545

loop_
_geom_torsion_atom_site_label_1
_geom_torsion_atom_site_label_2
_geom_torsion_atom_site_label_3
_geom_torsion_atom_site_label_4
_geom_torsion
O1 C1 C2 N1 -31.0(3)
N1 C3 C4 O2 38.6(3)
C11 C6 C7 C8 0.2(4)
B1 C6 C7 C8 179.3(2)
C6 C7 C8 C9 -1.7(4)
C7 C8 C9 C10 1.9(4)
C7 C8 C9 C12 -178.9(3)
C8 C9 C10 C11 -0.7(4)
C12 C9 C10 C11 -179.9(3)
C9 C10 C11 C6 -0.7(4)
C7 C6 C11 C10 0.9(4)
B1 C6 C11 C10 -178.1(3)
C10 C9 C12 O3 -30.8(4)
C8 C9 C12 O3 150.0(3)
C11 C6 B1 O1 -162.7(2)
C7 C6 B1 O1 18.3(3)
C11 C6 B1 O2 -31.3(3)
C7 C6 B1 O2 149.8(2)
C11 C6 B1 N1 82.4(3)
C7 C6 B1 N1 -96.6(3)
C4 C3 N1 C5 -154.8(2)
C4 C3 N1 C2 81.7(3)
C4 C3 N1 B1 -29.1(3)
C1 C2 N1 C3 -99.8(3)
C1 C2 N1 C5 135.1(2)
C1 C2 N1 B1 11.3(2)
O1 B1 N1 C3 128.4(2)
O2 B1 N1 C3 10.4(2)
C6 B1 N1 C3 -110.2(3)
O1 B1 N1 C5 -108.2(3)
O2 B1 N1 C5 133.7(2)
C6 B1 N1 C5 13.1(3)
O1 B1 N1 C2 11.2(2)
O2 B1 N1 C2 -106.8(2)
C6 B1 N1 C2 132.5(2)
C2 C1 O1 B1 41.0(3)
O2 B1 O1 C1 74.9(3)
C6 B1 O1 C1 -154.9(2)
N1 B1 O1 C1 -31.8(3)
C3 C4 O2 B1 -33.1(3)
O1 B1 O2 C4 -93.4(3)
C6 B1 O2 C4 136.4(2)
N1 B1 O2 C4 13.9(3)
